data_4322052
loop_
_publ_author_name
'Douglas J. Chesnut'
'Anakarin Kusnetzow'
'Robert R. Birge'
'Jon Zubieta'

_publ_section_title
;
 Solid State Coordination Chemistry of the Copper Halide- and
 Pseudo-Halide-Organoamine System, Cu-X-[(bis-2,3-(2-pyridyl)pyrazine)] (X
 = Cl, Br, CN): Hydrothermal Synthesis and Structural Characterization
;
_journal_name_full 'Inorganic Chemistry'
_journal_page_first 2663
_journal_page_last 2671
_journal_paper_doi 10.1021/ic990132x
_journal_volume 38
_journal_year 1999
_chemical_formula_sum 'C17 H10 Cu3 N7'
_chemical_formula_weight 502.94
_chemical_name_systematic
; 
 ? 
;
_space_group_IT_number 14
_symmetry_cell_setting monoclinic
_symmetry_space_group_name_Hall '-P 2yn'
_symmetry_space_group_name_H-M 'P 1 21/n 1'
_atom_sites_solution_hydrogens geom
_atom_sites_solution_primary direct
_atom_sites_solution_secondary difmap
_audit_creation_method SHELXL-97
_cell_angle_alpha 90.00
_cell_angle_beta 110.4760(10)
_cell_angle_gamma 90.00
_cell_formula_units_Z 4
_cell_length_a 12.8549(2)
_cell_length_b 9.08750(10)
_cell_length_c 16.0023(2)
_cell_measurement_temperature 115(2)
_cell_volume 1751.26(4)
_computing_structure_refinement 'SHELXL-97 (Sheldrick, 1997)'
_computing_structure_solution 'SHELXS-97 (Sheldrick, 1990)'
_diffrn_ambient_temperature 115(2)
_diffrn_measured_fraction_theta_full 0.949
_diffrn_measured_fraction_theta_max 0.949
_diffrn_radiation_monochromator graphite
_diffrn_radiation_source 'fine-focus sealed tube'
_diffrn_radiation_type MoK\a
_diffrn_radiation_wavelength 0.71073
_diffrn_reflns_av_R_equivalents 0.0342
_diffrn_reflns_av_sigmaI/netI 0.0469
_diffrn_reflns_limit_h_max 8
_diffrn_reflns_limit_h_min -17
_diffrn_reflns_limit_k_max 11
_diffrn_reflns_limit_k_min -11
_diffrn_reflns_limit_l_max 21
_diffrn_reflns_limit_l_min -15
_diffrn_reflns_number 10844
_diffrn_reflns_theta_full 28.26
_diffrn_reflns_theta_max 28.26
_diffrn_reflns_theta_min 1.76
_exptl_absorpt_coefficient_mu 3.627
_exptl_absorpt_correction_type SADABS
_exptl_crystal_density_diffrn 1.908
_exptl_crystal_density_method 'not measured'
_exptl_crystal_F_000 992
_exptl_crystal_size_max 0.50
_exptl_crystal_size_mid 0.20
_exptl_crystal_size_min 0.20
_refine_diff_density_max 0.516
_refine_diff_density_min -0.584
_refine_diff_density_rms 0.127
_refine_ls_extinction_method none
_refine_ls_goodness_of_fit_ref 1.067
_refine_ls_hydrogen_treatment mixed
_refine_ls_matrix_type full
_refine_ls_number_parameters 284
_refine_ls_number_reflns 4110
_refine_ls_number_restraints 0
_refine_ls_restrained_S_all 1.067
_refine_ls_R_factor_all 0.0596
_refine_ls_R_factor_gt 0.0406
_refine_ls_shift/su_max 0.008
_refine_ls_shift/su_mean 0.001
_refine_ls_structure_factor_coef Fsqd
_refine_ls_weighting_details 'calc w=1/[\s^2^(Fo^2^)+(0.0333P)^2^+2.8241P] where P=(Fo^2^+2Fc^2^)/3'
_refine_ls_weighting_scheme calc
_refine_ls_wR_factor_gt 0.0795
_refine_ls_wR_factor_ref 0.0859
_reflns_number_gt 3297
_reflns_number_total 4110
_reflns_threshold_expression >2sigma(I)
_cod_data_source_file ic990132x_4.cif
_cod_data_source_block '[Cu3(CN)3(bipypy)]'
_cod_database_code 4322052

loop_
_symmetry_equiv_pos_as_xyz
'x, y, z'
'-x+1/2, y+1/2, -z+1/2'
'-x, -y, -z'
'x-1/2, -y-1/2, z-1/2'

loop_
_atom_site_label
_atom_site_type_symbol
_atom_site_fract_x
_atom_site_fract_y
_atom_site_fract_z
_atom_site_U_iso_or_equiv
_atom_site_adp_type
_atom_site_occupancy
_atom_site_symmetry_multiplicity
_atom_site_calc_flag
_atom_site_refinement_flags
_atom_site_disorder_assembly
_atom_site_disorder_group
Cu1 Cu -0.23396(4) 0.01692(5) 0.10992(3) 0.02254(13) Uani 1 1 d . . .
Cu2 Cu 0.10502(3) 0.20278(5) 0.08240(3) 0.01383(11) Uani 1 1 d . . .
Cu3 Cu 0.39355(3) 0.84327(5) 0.06977(3) 0.01641(11) Uani 1 1 d . . .
N7 N 0.0590(2) 0.2834(3) -0.04805(18) 0.0118(6) Uani 1 1 d . . .
N8 N 0.1855(2) 0.4143(3) 0.10257(18) 0.0113(6) Uani 1 1 d . . .
N9 N 0.3368(2) 0.6349(3) 0.10628(19) 0.0120(6) Uani 1 1 d . . .
N10 N 0.3837(2) 0.7085(3) -0.03886(19) 0.0131(6) Uani 1 1 d . . .
C1 C -0.3598(3) -0.0750(4) 0.1162(2) 0.0225(7) Uani 0.50 1 d P . .
N1 N -0.3598(3) -0.0750(4) 0.1162(2) 0.0225(7) Uani 0.50 1 d P . .
C2 C -0.1016(2) 0.1062(3) 0.1192(2) 0.0131(6) Uani 0.50 1 d P . .
N2 N -0.1016(2) 0.1062(3) 0.1192(2) 0.0131(6) Uani 0.50 1 d P . .
C3 C -0.0205(3) 0.1505(4) 0.1115(2) 0.0194(7) Uani 0.50 1 d P . .
N3 N -0.0205(3) 0.1505(4) 0.1115(2) 0.0194(7) Uani 0.50 1 d P . .
C4 C 0.2325(2) 0.0724(3) 0.0966(2) 0.0111(6) Uani 0.50 1 d P . .
N4 N 0.2325(2) 0.0724(3) 0.0966(2) 0.0111(6) Uani 0.50 1 d P . .
C5 C 0.2928(3) 0.9871(4) 0.0855(2) 0.0212(7) Uani 0.50 1 d P . .
N5 N 0.2928(3) 0.9871(4) 0.0855(2) 0.0212(7) Uani 0.50 1 d P . .
C6 C 0.5545(2) 0.8801(3) 0.1136(2) 0.0136(6) Uani 0.50 1 d P . .
N6 N 0.5545(2) 0.8801(3) 0.1136(2) 0.0136(6) Uani 0.50 1 d P . .
C7 C -0.0258(3) 0.2351(4) -0.1191(2) 0.0137(7) Uani 1 1 d . . .
C8 C -0.0584(3) 0.3055(4) -0.2004(2) 0.0148(7) Uani 1 1 d . . .
C9 C -0.0024(3) 0.4312(4) -0.2102(2) 0.0147(7) Uani 1 1 d . . .
C10 C 0.0842(3) 0.4826(4) -0.1373(2) 0.0147(7) Uani 1 1 d . . .
C11 C 0.1132(3) 0.4061(4) -0.0573(2) 0.0118(7) Uani 1 1 d . . .
C12 C 0.1992(3) 0.4595(4) 0.0263(2) 0.0107(6) Uani 1 1 d . . .
C13 C 0.2449(3) 0.4812(4) 0.1786(2) 0.0135(7) Uani 1 1 d . . .
C14 C 0.3133(3) 0.6006(4) 0.1785(2) 0.0139(7) Uani 1 1 d . . .
C15 C 0.2856(3) 0.5573(3) 0.0308(2) 0.0109(6) Uani 1 1 d . . .
C16 C 0.3356(3) 0.5766(4) -0.0390(2) 0.0110(6) Uani 1 1 d . . .
C17 C 0.3434(3) 0.4607(4) -0.0931(2) 0.0145(7) Uani 1 1 d . . .
C18 C 0.3997(3) 0.4806(4) -0.1517(2) 0.0161(7) Uani 1 1 d . . .
C19 C 0.4486(3) 0.6166(4) -0.1524(3) 0.0210(8) Uani 1 1 d . . .
C20 C 0.4402(3) 0.7268(4) -0.0952(3) 0.0177(7) Uani 1 1 d . . .
H7 H -0.059(3) 0.152(4) -0.111(2) 0.009(9) Uiso 1 1 d . . .
H8 H -0.121(4) 0.279(5) -0.252(3) 0.029(12) Uiso 1 1 d . . .
H9 H -0.026(3) 0.478(4) -0.264(2) 0.007(9) Uiso 1 1 d . . .
H10 H 0.119(3) 0.567(4) -0.141(2) 0.004(8) Uiso 1 1 d . . .
H13 H 0.236(3) 0.450(4) 0.235(2) 0.005(8) Uiso 1 1 d . . .
H14 H 0.345(3) 0.660(4) 0.227(3) 0.013(9) Uiso 1 1 d . . .
H17 H 0.317(3) 0.377(4) -0.088(2) 0.012(9) Uiso 1 1 d . . .
H18 H 0.404(3) 0.406(4) -0.188(2) 0.011(9) Uiso 1 1 d . . .
H19 H 0.489(3) 0.634(4) -0.188(3) 0.021(11) Uiso 1 1 d . . .
H20 H 0.481(3) 0.828(4) -0.091(2) 0.016(10) Uiso 1 1 d . . .

loop_
_atom_site_aniso_label
_atom_site_aniso_U_11
_atom_site_aniso_U_22
_atom_site_aniso_U_33
_atom_site_aniso_U_23
_atom_site_aniso_U_13
_atom_site_aniso_U_12
Cu1 0.0139(2) 0.0165(2) 0.0415(3) -0.0032(2) 0.0150(2) -0.00470(17)
Cu2 0.0127(2) 0.0131(2) 0.0168(2) 0.00262(16) 0.00653(16) -0.00143(16)
Cu3 0.0151(2) 0.0123(2) 0.0249(2) -0.00549(17) 0.01084(18) -0.00418(16)
N7 0.0099(13) 0.0096(14) 0.0154(14) -0.0006(11) 0.0040(11) -0.0009(10)
N8 0.0102(13) 0.0089(13) 0.0145(14) -0.0004(11) 0.0041(11) 0.0013(10)
N9 0.0109(13) 0.0111(14) 0.0154(14) -0.0018(11) 0.0063(11) 0.0017(10)
N10 0.0101(13) 0.0103(14) 0.0205(15) 0.0005(11) 0.0072(11) 0.0008(10)
C1 0.0235(18) 0.0139(17) 0.031(2) -0.0011(14) 0.0105(15) 0.0009(14)
N1 0.0235(18) 0.0139(17) 0.031(2) -0.0011(14) 0.0105(15) 0.0009(14)
C2 0.0110(14) 0.0131(15) 0.0167(16) -0.0041(12) 0.0066(12) -0.0040(12)
N2 0.0110(14) 0.0131(15) 0.0167(16) -0.0041(12) 0.0066(12) -0.0040(12)
C3 0.0254(18) 0.0154(16) 0.0165(17) -0.0001(13) 0.0062(14) 0.0031(14)
N3 0.0254(18) 0.0154(16) 0.0165(17) -0.0001(13) 0.0062(14) 0.0031(14)
C4 0.0081(13) 0.0125(15) 0.0132(15) 0.0011(12) 0.0043(12) 0.0007(11)
N4 0.0081(13) 0.0125(15) 0.0132(15) 0.0011(12) 0.0043(12) 0.0007(11)
C5 0.0214(17) 0.0249(19) 0.0175(17) -0.0015(14) 0.0068(14) -0.0089(14)
N5 0.0214(17) 0.0249(19) 0.0175(17) -0.0015(14) 0.0068(14) -0.0089(14)
C6 0.0100(14) 0.0082(14) 0.0243(17) -0.0018(12) 0.0082(13) -0.0006(11)
N6 0.0100(14) 0.0082(14) 0.0243(17) -0.0018(12) 0.0082(13) -0.0006(11)
C7 0.0100(16) 0.0096(16) 0.0222(18) -0.0025(13) 0.0064(14) -0.0010(12)
C8 0.0113(16) 0.0163(17) 0.0166(17) -0.0046(13) 0.0047(14) 0.0009(13)
C9 0.0142(17) 0.0178(18) 0.0133(18) 0.0013(14) 0.0062(14) 0.0032(13)
C10 0.0141(16) 0.0099(17) 0.0218(19) -0.0003(13) 0.0086(14) 0.0004(13)
C11 0.0100(15) 0.0086(15) 0.0190(17) -0.0017(13) 0.0077(13) 0.0012(12)
C12 0.0107(15) 0.0069(15) 0.0161(17) -0.0002(12) 0.0066(13) 0.0013(12)
C13 0.0147(16) 0.0129(17) 0.0162(17) 0.0023(13) 0.0095(14) 0.0037(13)
C14 0.0104(16) 0.0122(16) 0.0180(18) -0.0047(14) 0.0035(14) 0.0002(12)
C15 0.0093(15) 0.0043(15) 0.0186(17) -0.0002(12) 0.0044(13) 0.0028(11)
C16 0.0103(15) 0.0112(16) 0.0127(16) 0.0014(12) 0.0056(13) 0.0023(12)
C17 0.0148(17) 0.0097(17) 0.0178(18) -0.0007(13) 0.0041(14) -0.0012(13)
C18 0.0200(18) 0.0128(17) 0.0177(18) -0.0013(14) 0.0094(15) 0.0034(14)
C19 0.0242(19) 0.0188(19) 0.027(2) 0.0044(15) 0.0170(17) 0.0062(15)
C20 0.0158(17) 0.0153(18) 0.0258(19) 0.0045(14) 0.0120(15) 0.0026(14)

loop_
_atom_type_symbol
_atom_type_description
_atom_type_scat_dispersion_real
_atom_type_scat_dispersion_imag
_atom_type_scat_source
C C 0.0033 0.0016 'International Tables Vol C Tables 4.2.6.8 and 6.1.1.4'
H H 0.0000 0.0000 'International Tables Vol C Tables 4.2.6.8 and 6.1.1.4'
N N 0.0061 0.0033 'International Tables Vol C Tables 4.2.6.8 and 6.1.1.4'
Cu Cu 0.3201 1.2651 'International Tables Vol C Tables 4.2.6.8 and 6.1.1.4'

loop_
_geom_angle_atom_site_label_1
_geom_angle_atom_site_label_2
_geom_angle_atom_site_label_3
_geom_angle
_geom_angle_site_symmetry_1
_geom_angle_site_symmetry_3
_geom_angle_publ_flag
C2 Cu1 C1 172.73(15) . . ?
C3 Cu2 C4 124.60(13) . . ?
C3 Cu2 N7 111.50(12) . . ?
C4 Cu2 N7 104.99(12) . . ?
C3 Cu2 N8 126.48(13) . . ?
C4 Cu2 N8 100.53(11) . . ?
N7 Cu2 N8 77.90(10) . . ?
C5 Cu3 C6 120.78(13) . . ?
C5 Cu3 N10 131.33(13) . . ?
C6 Cu3 N10 98.39(12) . . ?
C5 Cu3 N9 104.58(12) . . ?
C6 Cu3 N9 117.44(11) . . ?
N10 Cu3 N9 77.64(11) . . ?
C7 N7 C11 118.3(3) . . ?
C7 N7 Cu2 126.3(2) . . ?
C11 N7 Cu2 114.9(2) . . ?
C13 N8 C12 118.0(3) . . ?
C13 N8 Cu2 129.4(2) . . ?
C12 N8 Cu2 110.0(2) . . ?
C14 N9 C15 117.8(3) . . ?
C14 N9 Cu3 129.4(2) . . ?
C15 N9 Cu3 108.5(2) . . ?
C16 N10 C20 117.5(3) . . ?
C16 N10 Cu3 114.6(2) . . ?
C20 N10 Cu3 126.3(2) . . ?
N6 C1 C6 0.0(4) 1_445 1_445 ?
N6 C1 Cu1 172.1(3) 1_445 . ?
C6 C1 Cu1 172.1(3) 1_445 . ?
C3 C2 Cu1 168.4(3) . . ?
C2 C3 Cu2 170.7(3) . . ?
N5 C4 C5 0.0(4) 1_545 1_545 ?
N5 C4 Cu2 164.5(3) 1_545 . ?
C5 C4 Cu2 164.5(3) 1_545 . ?
N4 C5 C4 0.0(3) 1_565 1_565 ?
N4 C5 Cu3 178.7(3) 1_565 . ?
C4 C5 Cu3 178.7(3) 1_565 . ?
N1 C6 C1 0.0(5) 1_665 1_665 ?
N1 C6 Cu3 159.8(3) 1_665 . ?
C1 C6 Cu3 159.8(3) 1_665 . ?
N7 C7 C8 122.4(3) . . ?
C7 C8 C9 119.4(3) . . ?
C10 C9 C8 118.6(3) . . ?
C9 C10 C11 119.1(3) . . ?
N7 C11 C10 122.1(3) . . ?
N7 C11 C12 114.9(3) . . ?
C10 C11 C12 122.8(3) . . ?
N8 C12 C15 119.6(3) . . ?
N8 C12 C11 114.9(3) . . ?
C15 C12 C11 125.4(3) . . ?
N8 C13 C14 120.8(3) . . ?
N9 C14 C13 121.1(3) . . ?
N9 C15 C12 120.3(3) . . ?
N9 C15 C16 114.1(3) . . ?
C12 C15 C16 125.4(3) . . ?
N10 C16 C17 122.8(3) . . ?
N10 C16 C15 115.0(3) . . ?
C17 C16 C15 121.7(3) . . ?
C18 C17 C16 119.5(3) . . ?
C17 C18 C19 117.9(3) . . ?
C20 C19 C18 119.8(3) . . ?
N10 C20 C19 122.4(3) . . ?

loop_
_geom_bond_atom_site_label_1
_geom_bond_atom_site_label_2
_geom_bond_distance
_geom_bond_site_symmetry_2
_geom_bond_publ_flag
Cu1 C2 1.843(3) . ?
Cu1 C1 1.854(4) . ?
Cu2 C3 1.891(4) . ?
Cu2 C4 1.971(3) . ?
Cu2 N7 2.093(3) . ?
Cu2 N8 2.153(3) . ?
Cu3 C5 1.918(4) . ?
Cu3 C6 1.967(3) . ?
Cu3 N10 2.094(3) . ?
Cu3 N9 2.181(3) . ?
N7 C7 1.345(4) . ?
N7 C11 1.350(4) . ?
N8 C13 1.335(4) . ?
N8 C12 1.357(4) . ?
N9 C14 1.330(4) . ?
N9 C15 1.353(4) . ?
N10 C16 1.348(4) . ?
N10 C20 1.351(4) . ?
C1 N6 1.162(4) 1_445 ?
C1 C6 1.162(4) 1_445 ?
C2 C3 1.163(4) . ?
C4 N5 1.152(5) 1_545 ?
C4 C5 1.152(5) 1_545 ?
C5 N4 1.152(5) 1_565 ?
C5 C4 1.152(5) 1_565 ?
C6 N1 1.162(4) 1_665 ?
C6 C1 1.162(4) 1_665 ?
C7 C8 1.376(5) . ?
C8 C9 1.389(5) . ?
C9 C10 1.381(5) . ?
C10 C11 1.389(5) . ?
C11 C12 1.487(5) . ?
C12 C15 1.405(4) . ?
C13 C14 1.397(5) . ?
C15 C16 1.482(5) . ?
C16 C17 1.389(5) . ?
C17 C18 1.382(5) . ?
C18 C19 1.388(5) . ?
C19 C20 1.386(5) . ?
